data_1570768
loop_
_publ_author_name
'Mohanan, Manikandan'
'Zhang, Xinran'
'Gavvalapalli, Nagarjuna'

_publ_section_title
;
 \p-Face strapped monomers enable self-stabilized hyperbranched
 \p-conjugated polymer particles
;
_journal_issue 5
_journal_name_full 'Polymer Chemistry'
_journal_page_first 422
_journal_page_last 430
_journal_paper_doi 10.1039/D3PY01158E
_journal_volume 15
_journal_year 2024
_chemical_formula_moiety 'C44 H50 O2 S4'
_chemical_formula_sum 'C44 H50 O2 S4'
_chemical_formula_weight 739.08
_chemical_name_common 'Diadamantanocyclophane dialdehyde (DADA)'
_space_group_crystal_system triclinic
_space_group_IT_number 2
_space_group_name_Hall '-P 1'
_space_group_name_H-M_alt 'P -1'
_atom_sites_solution_hydrogens geom
_audit_creation_method SHELXL-2017/1
_audit_update_record
;
2023-05-29 deposited with the CCDC.	2023-12-20 downloaded from the CCDC.
;
_cell_angle_alpha 85.106(2)
_cell_angle_beta 77.072(2)
_cell_angle_gamma 78.794(2)
_cell_formula_units_Z 3
_cell_length_a 9.6958(3)
_cell_length_b 17.1453(5)
_cell_length_c 18.5627(6)
_cell_measurement_reflns_used 9955
_cell_measurement_temperature 100(2)
_cell_measurement_theta_max 25.28
_cell_measurement_theta_min 2.25
_cell_volume 2947.43(16)
_computing_cell_refinement 'SAINT V8.37A (Bruker, 2005)'
_computing_data_collection 'APEX3 V2016.5-0 (Bruker, 2016)'
_computing_data_reduction
; 
SAINT V8.37A, XPREP v2014/2, SADABS V2016/2 (Bruker, 2016) 
;
_computing_molecular_graphics 'SHELXLE v932 (Hubschle, 2011)'
_computing_publication_material 'XCIF V2014-2 (Bruker, 2014)'
_computing_structure_refinement 'SHELX-2018-1 (Sheldrick, 2015)'
_computing_structure_solution 'SHELX-2014-5 (Sheldrick, 2015)'
_diffrn_ambient_temperature 100(2)
_diffrn_measured_fraction_theta_full 1.000
_diffrn_measured_fraction_theta_max 0.994
_diffrn_measurement_device 'Bruker D8 Quest/Photon 100'
_diffrn_measurement_method 'profile data from \f and \w scans'
_diffrn_radiation_monochromator 'multilayer mirrors'
_diffrn_radiation_source 'microfocus sealed tube'
_diffrn_radiation_type MoK\a
_diffrn_radiation_wavelength 0.71073
_diffrn_reflns_av_R_equivalents 0.1494
_diffrn_reflns_av_unetI/netI 0.0749
_diffrn_reflns_Laue_measured_fraction_full 1.000
_diffrn_reflns_Laue_measured_fraction_max 0.994
_diffrn_reflns_limit_h_max 11
_diffrn_reflns_limit_h_min -11
_diffrn_reflns_limit_k_max 20
_diffrn_reflns_limit_k_min -20
_diffrn_reflns_limit_l_max 22
_diffrn_reflns_limit_l_min -22
_diffrn_reflns_number 89166
_diffrn_reflns_point_group_measured_fraction_full 1.000
_diffrn_reflns_point_group_measured_fraction_max 0.994
_diffrn_reflns_theta_full 25.242
_diffrn_reflns_theta_max 25.464
_diffrn_reflns_theta_min 2.191
_exptl_absorpt_coefficient_mu 0.278
_exptl_absorpt_correction_T_max 0.99415
_exptl_absorpt_correction_T_min 0.94680
_exptl_absorpt_correction_type multi-scan
_exptl_absorpt_process_details 'SADABS V2016/2 (Bruker, 2016)'
_exptl_crystal_colour colourless
_exptl_crystal_density_diffrn 1.249
_exptl_crystal_density_method 'not measured'
_exptl_crystal_description plate
_exptl_crystal_F_000 1182
_exptl_crystal_size_max 0.320
_exptl_crystal_size_mid 0.073
_exptl_crystal_size_min 0.019
_refine_diff_density_max 0.411
_refine_diff_density_min -0.337
_refine_diff_density_rms 0.066
_refine_ls_extinction_method none
_refine_ls_goodness_of_fit_ref 1.012
_refine_ls_hydrogen_treatment constr
_refine_ls_matrix_type full
_refine_ls_number_parameters 676
_refine_ls_number_reflns 10864
_refine_ls_number_restraints 0
_refine_ls_restrained_S_all 1.012
_refine_ls_R_factor_all 0.1073
_refine_ls_R_factor_gt 0.0559
_refine_ls_shift/su_max 0.001
_refine_ls_shift/su_mean 0.000
_refine_ls_structure_factor_coef Fsqd
_refine_ls_weighting_details 'w=1/[\s^2^(Fo^2^)+(0.0560P)^2^+2.5754P] where P=(Fo^2^+2Fc^2^)/3'
_refine_ls_weighting_scheme calc
_refine_ls_wR_factor_gt 0.1169
_refine_ls_wR_factor_ref 0.1388
_reflns_Friedel_coverage 0.000
_reflns_number_gt 6870
_reflns_number_total 10864
_reflns_threshold_expression 'I > 2\s(I)'
_cod_data_source_file d3py01158e2.cif
_cod_data_source_block b19183_a_sq
_cod_depositor_comments 'Adding full bibliography for 1570768.cif.'
_cod_database_code 1570768
_shelx_shelxl_version_number 2017/1
_shelx_space_group_comment
;
The symmetry employed for this shelxl refinement is uniquely defined
by the following loop, which should always be used as a source of
symmetry information in preference to the above space-group names.
They are only intended as comments.
;
_shelx_estimated_absorpt_t_min 0.916
_shelx_estimated_absorpt_t_max 0.995

loop_
_space_group_symop_operation_xyz
'x, y, z'
'-x, -y, -z'

loop_
_atom_site_label
_atom_site_type_symbol
_atom_site_fract_x
_atom_site_fract_y
_atom_site_fract_z
_atom_site_U_iso_or_equiv
_atom_site_adp_type
_atom_site_occupancy
_atom_site_site_symmetry_order
_atom_site_calc_flag
_atom_site_refinement_flags_posn
_atom_site_refinement_flags_adp
_atom_site_refinement_flags_occupancy
_atom_site_disorder_assembly
_atom_site_disorder_group
S1 S 0.48930(9) 0.12822(5) 0.72002(5) 0.0279(2) Uani 1 1 d . . . . .
S2 S 0.96589(9) 0.32429(5) 0.75988(5) 0.0297(2) Uani 1 1 d . . . . .
S3 S 1.01950(9) 0.78199(5) 0.61266(5) 0.0279(2) Uani 1 1 d . . . . .
S4 S 0.53351(9) 0.61138(5) 0.53217(5) 0.0310(2) Uani 1 1 d . . . . .
S5 S 1.00770(10) 0.45909(5) 0.16831(5) 0.0359(2) Uani 1 1 d . . . . .
S6 S 0.52079(11) 0.29653(6) 0.08702(6) 0.0440(3) Uani 1 1 d . . . . .
O1 O 0.3148(3) 0.19544(15) 0.87663(15) 0.0460(7) Uani 1 1 d . . . . .
O2 O 1.2195(2) 0.70719(13) 0.46109(13) 0.0318(6) Uani 1 1 d . . . . .
C1 C 0.4736(3) 0.28569(17) 0.75019(18) 0.0220(7) Uani 1 1 d . . . . .
C2 C 0.4880(3) 0.27819(18) 0.82436(18) 0.0234(7) Uani 1 1 d . . . . .
C3 C 0.5879(4) 0.31493(18) 0.84540(18) 0.0242(8) Uani 1 1 d . . . . .
H3 H 0.599480 0.308061 0.895160 0.029 Uiso 1 1 calc R U . . .
C4 C 0.6710(4) 0.36125(18) 0.79577(18) 0.0240(8) Uani 1 1 d . . . . .
C5 C 0.6375(3) 0.37993(17) 0.72558(18) 0.0221(7) Uani 1 1 d . . . . .
C6 C 0.5420(3) 0.34020(17) 0.70330(18) 0.0214(7) Uani 1 1 d . . . . .
H6 H 0.523696 0.350877 0.654915 0.026 Uiso 1 1 calc R U . . .
C7 C 0.4080(4) 0.2303(2) 0.8827(2) 0.0325(9) Uani 1 1 d . . . . .
H7 H 0.432152 0.226591 0.929867 0.039 Uiso 1 1 calc R U . . .
C8 C 0.3983(3) 0.23195(18) 0.71898(19) 0.0252(8) Uani 1 1 d . . . . .
H8A H 0.393218 0.250243 0.667436 0.030 Uiso 1 1 calc R U . . .
H8B H 0.298534 0.235726 0.748190 0.030 Uiso 1 1 calc R U . . .
C9 C 0.6597(3) 0.12770(19) 0.65259(18) 0.0245(7) Uani 1 1 d . . . . .
H9A H 0.666323 0.088838 0.614909 0.029 Uiso 1 1 calc R U . . .
H9B H 0.656860 0.180897 0.627025 0.029 Uiso 1 1 calc R U . . .
C10 C 0.7973(3) 0.10741(18) 0.68369(18) 0.0208(7) Uani 1 1 d . . . . .
C11 C 0.8014(4) 0.03123(19) 0.7337(2) 0.0297(8) Uani 1 1 d . . . . .
H11A H 0.718254 0.038077 0.776209 0.036 Uiso 1 1 calc R U . . .
H11B H 0.794902 -0.013967 0.705597 0.036 Uiso 1 1 calc R U . . .
C12 C 0.9420(4) 0.0135(2) 0.7619(2) 0.0316(8) Uani 1 1 d . . . . .
H12 H 0.943579 -0.035984 0.794687 0.038 Uiso 1 1 calc R U . . .
C13 C 1.0701(4) 0.0008(2) 0.6962(2) 0.0352(9) Uani 1 1 d . . . . .
H13A H 1.064269 -0.044365 0.667893 0.042 Uiso 1 1 calc R U . . .
H13B H 1.161024 -0.011822 0.714167 0.042 Uiso 1 1 calc R U . . .
C14 C 1.0680(4) 0.07713(19) 0.64606(19) 0.0274(8) Uani 1 1 d . . . . .
H14 H 1.151556 0.069353 0.602954 0.033 Uiso 1 1 calc R U . . .
C15 C 0.9269(3) 0.09484(19) 0.61827(18) 0.0250(8) Uani 1 1 d . . . . .
H15A H 0.925231 0.143199 0.585049 0.030 Uiso 1 1 calc R U . . .
H15B H 0.921039 0.049876 0.589658 0.030 Uiso 1 1 calc R U . . .
C16 C 0.8107(3) 0.17597(17) 0.72797(17) 0.0188(7) Uani 1 1 d . . . . .
H16A H 0.727893 0.184417 0.770545 0.023 Uiso 1 1 calc R U . . .
H16B H 0.807611 0.225428 0.696215 0.023 Uiso 1 1 calc R U . . .
C17 C 0.9515(3) 0.15897(19) 0.75643(18) 0.0231(7) Uani 1 1 d . . . . .
C18 C 1.0782(3) 0.14591(19) 0.69045(18) 0.0260(8) Uani 1 1 d . . . . .
H18A H 1.169366 0.134026 0.708161 0.031 Uiso 1 1 calc R U . . .
H18B H 1.078457 0.195041 0.658305 0.031 Uiso 1 1 calc R U . . .
C19 C 0.9529(4) 0.08226(19) 0.80561(19) 0.0296(8) Uani 1 1 d . . . . .
H19A H 1.043058 0.069817 0.824306 0.036 Uiso 1 1 calc R U . . .
H19B H 0.871060 0.089929 0.848688 0.036 Uiso 1 1 calc R U . . .
C20 C 0.9610(4) 0.22554(19) 0.80458(19) 0.0285(8) Uani 1 1 d . . . . .
H20A H 1.048521 0.208946 0.825142 0.034 Uiso 1 1 calc R U . . .
H20B H 0.877278 0.230002 0.846813 0.034 Uiso 1 1 calc R U . . .
C21 C 0.8017(4) 0.3841(2) 0.8127(2) 0.0308(8) Uani 1 1 d . . . . .
H21A H 0.799635 0.375313 0.866299 0.037 Uiso 1 1 calc R U . . .
H21B H 0.801741 0.441298 0.799628 0.037 Uiso 1 1 calc R U . . .
C22 C 0.7062(3) 0.43779(18) 0.67662(18) 0.0228(7) Uani 1 1 d . . . . .
C23 C 0.7630(3) 0.48798(18) 0.64034(18) 0.0226(7) Uani 1 1 d . . . . .
C24 C 0.8425(3) 0.54306(17) 0.59461(17) 0.0189(7) Uani 1 1 d . . . . .
C25 C 0.9384(3) 0.57705(17) 0.62315(17) 0.0175(7) Uani 1 1 d . . . . .
H25 H 0.945684 0.565102 0.673235 0.021 Uiso 1 1 calc R U . . .
C26 C 1.0226(3) 0.62747(17) 0.58034(17) 0.0196(7) Uani 1 1 d . . . . .
C27 C 1.0224(3) 0.63708(17) 0.50424(17) 0.0189(7) Uani 1 1 d . . . . .
C28 C 0.9226(3) 0.60586(17) 0.47712(17) 0.0207(7) Uani 1 1 d . . . . .
H28 H 0.920638 0.614524 0.426094 0.025 Uiso 1 1 calc R U . . .
C29 C 0.8259(3) 0.56264(17) 0.52145(17) 0.0200(7) Uani 1 1 d . . . . .
C30 C 1.1190(3) 0.68154(18) 0.44971(19) 0.0244(8) Uani 1 1 d . . . . .
H30 H 1.100028 0.690707 0.401353 0.029 Uiso 1 1 calc R U . . .
C31 C 1.0972(3) 0.67653(18) 0.61706(19) 0.0244(8) Uani 1 1 d . . . . .
H31A H 1.200391 0.668904 0.592636 0.029 Uiso 1 1 calc R U . . .
H31B H 1.090221 0.657909 0.669503 0.029 Uiso 1 1 calc R U . . .
C32 C 0.8408(4) 0.78657(19) 0.67039(18) 0.0264(8) Uani 1 1 d . . . . .
H32A H 0.834342 0.733316 0.694670 0.032 Uiso 1 1 calc R U . . .
H32B H 0.829893 0.823990 0.709910 0.032 Uiso 1 1 calc R U . . .
C33 C 0.7125(3) 0.81226(18) 0.63181(17) 0.0223(7) Uani 1 1 d . . . . .
C34 C 0.5740(4) 0.8253(2) 0.69235(18) 0.0312(8) Uani 1 1 d . . . . .
H34A H 0.578145 0.867210 0.724948 0.037 Uiso 1 1 calc R U . . .
H34B H 0.566001 0.775534 0.722950 0.037 Uiso 1 1 calc R U . . .
C35 C 0.4415(4) 0.8502(2) 0.65739(19) 0.0315(9) Uani 1 1 d . . . . .
H35 H 0.352523 0.858513 0.697408 0.038 Uiso 1 1 calc R U . . .
C36 C 0.4540(4) 0.92802(19) 0.61157(19) 0.0314(8) Uani 1 1 d . . . . .
H36A H 0.457944 0.970307 0.643791 0.038 Uiso 1 1 calc R U . . .
H36B H 0.368729 0.945096 0.589182 0.038 Uiso 1 1 calc R U . . .
C37 C 0.5914(3) 0.91495(18) 0.55036(18) 0.0244(8) Uani 1 1 d . . . . .
H37 H 0.599542 0.965615 0.520089 0.029 Uiso 1 1 calc R U . . .
C38 C 0.7234(4) 0.89001(18) 0.58544(18) 0.0254(8) Uani 1 1 d . . . . .
H38A H 0.812054 0.882514 0.546135 0.030 Uiso 1 1 calc R U . . .
H38B H 0.728778 0.932354 0.617247 0.030 Uiso 1 1 calc R U . . .
C39 C 0.7005(3) 0.74842(17) 0.58222(17) 0.0179(7) Uani 1 1 d . . . . .
H39A H 0.693343 0.698104 0.612034 0.021 Uiso 1 1 calc R U . . .
H39B H 0.789118 0.738882 0.543009 0.021 Uiso 1 1 calc R U . . .
C40 C 0.5700(3) 0.77147(18) 0.54607(17) 0.0207(7) Uani 1 1 d . . . . .
C41 C 0.5830(3) 0.85033(18) 0.50088(18) 0.0242(8) Uani 1 1 d . . . . .
H41A H 0.670343 0.842397 0.460813 0.029 Uiso 1 1 calc R U . . .
H41B H 0.498492 0.867212 0.477874 0.029 Uiso 1 1 calc R U . . .
C42 C 0.4333(3) 0.7854(2) 0.60770(19) 0.0279(8) Uani 1 1 d . . . . .
H42A H 0.347756 0.801605 0.585468 0.034 Uiso 1 1 calc R U . . .
H42B H 0.423440 0.735355 0.637589 0.034 Uiso 1 1 calc R U . . .
C43 C 0.5640(4) 0.70894(19) 0.49276(19) 0.0270(8) Uani 1 1 d . . . . .
H43A H 0.655880 0.701468 0.455701 0.032 Uiso 1 1 calc R U . . .
H43B H 0.486668 0.731128 0.465865 0.032 Uiso 1 1 calc R U . . .
C44 C 0.7016(3) 0.54408(19) 0.49497(19) 0.0255(8) Uani 1 1 d . . . . .
H44A H 0.690585 0.488504 0.510301 0.031 Uiso 1 1 calc R U . . .
H44B H 0.721389 0.548748 0.440243 0.031 Uiso 1 1 calc R U . . .
C45 C 0.7253(4) 0.51782(19) 0.16805(18) 0.0255(8) Uani 1 1 d . . . . .
C46 C 0.6533(4) 0.47812(19) 0.23009(18) 0.0282(8) Uani 1 1 d . . . . .
C47 C 0.5481(4) 0.4366(2) 0.22307(19) 0.0321(9) Uani 1 1 d . . . . .
H47 H 0.502923 0.408326 0.265225 0.038 Uiso 1 1 calc R U . . .
C48 C 0.5064(3) 0.43490(19) 0.15616(19) 0.0265(8) Uani 1 1 d . . . . .
C49 C 0.5626(4) 0.48481(19) 0.09815(18) 0.0266(8) Uani 1 1 d . . . . .
C50 C 0.6717(4) 0.52432(19) 0.10442(18) 0.0249(8) Uani 1 1 d . . . . .
H50 H 0.710488 0.556686 0.063721 0.030 Uiso 1 1 calc R U . . .
O3 O 0.7727(4) 0.51122(18) 0.31985(16) 0.0601(9) Uani 1 1 d . . . . .
C51 C 0.6854(5) 0.4780(2) 0.3039(2) 0.0431(10) Uani 1 1 d . . . . .
H51 H 0.632393 0.449048 0.342743 0.052 Uiso 1 1 calc R U . . .
C52 C 0.8640(4) 0.5442(2) 0.1654(2) 0.0375(9) Uani 1 1 d . . . . .
H52A H 0.853576 0.577521 0.207957 0.045 Uiso 1 1 calc R U . . .
H52B H 0.888783 0.576878 0.119430 0.045 Uiso 1 1 calc R U . . .
C53 C 1.0326(4) 0.4146(2) 0.07991(19) 0.0346(9) Uani 1 1 d . . . . .
H53A H 0.969700 0.449349 0.050391 0.042 Uiso 1 1 calc R U . . .
H53B H 1.133297 0.413898 0.053178 0.042 Uiso 1 1 calc R U . . .
C54 C 1.0012(4) 0.3294(2) 0.08287(18) 0.0262(8) Uani 1 1 d . . . . .
C55 C 1.0851(4) 0.27363(19) 0.13360(19) 0.0277(8) Uani 1 1 d . . . . .
H55A H 1.189423 0.272794 0.115494 0.033 Uiso 1 1 calc R U . . .
H55B H 1.057138 0.293557 0.184283 0.033 Uiso 1 1 calc R U . . .
C56 C 1.0542(4) 0.1901(2) 0.13527(19) 0.0301(8) Uani 1 1 d . . . . .
H56 H 1.109003 0.154707 0.168951 0.036 Uiso 1 1 calc R U . . .
C57 C 0.8928(4) 0.1906(2) 0.16343(18) 0.0270(8) Uani 1 1 d . . . . .
H57A H 0.861915 0.210387 0.214169 0.032 Uiso 1 1 calc R U . . .
H57B H 0.873488 0.135828 0.165136 0.032 Uiso 1 1 calc R U . . .
C58 C 0.8071(3) 0.24486(19) 0.11153(18) 0.0250(8) Uani 1 1 d . . . . .
C59 C 0.8401(3) 0.32832(18) 0.11037(17) 0.0212(7) Uani 1 1 d . . . . .
H59A H 0.808160 0.348639 0.160880 0.025 Uiso 1 1 calc R U . . .
H59B H 0.785400 0.364155 0.077687 0.025 Uiso 1 1 calc R U . . .
C60 C 1.0466(4) 0.2973(2) 0.00486(18) 0.0342(9) Uani 1 1 d . . . . .
H60A H 0.992497 0.332313 -0.028571 0.041 Uiso 1 1 calc R U . . .
H60B H 1.150415 0.297312 -0.014396 0.041 Uiso 1 1 calc R U . . .
C61 C 1.0172(4) 0.2128(2) 0.0063(2) 0.0367(9) Uani 1 1 d . . . . .
H61 H 1.048103 0.192733 -0.044946 0.044 Uiso 1 1 calc R U . . .
C62 C 1.1016(4) 0.1584(2) 0.0569(2) 0.0366(9) Uani 1 1 d . . . . .
H62A H 1.205986 0.157310 0.038438 0.044 Uiso 1 1 calc R U . . .
H62B H 1.083118 0.103547 0.057660 0.044 Uiso 1 1 calc R U . . .
C63 C 0.8568(4) 0.2136(2) 0.03351(19) 0.0332(9) Uani 1 1 d . . . . .
H63A H 0.836890 0.159093 0.033848 0.040 Uiso 1 1 calc R U . . .
H63B H 0.802947 0.248063 -0.000363 0.040 Uiso 1 1 calc R U . . .
C64 C 0.6464(4) 0.2439(2) 0.1431(2) 0.0350(9) Uani 1 1 d . . . . .
H64A H 0.619782 0.267372 0.192273 0.042 Uiso 1 1 calc R U . . .
H64B H 0.633231 0.187715 0.150658 0.042 Uiso 1 1 calc R U . . .
C65 C 0.4157(4) 0.3780(2) 0.1451(2) 0.0425(10) Uani 1 1 d . . . . .
H65A H 0.337248 0.406809 0.121474 0.051 Uiso 1 1 calc R U . . .
H65B H 0.371330 0.355658 0.193759 0.051 Uiso 1 1 calc R U . . .
C66 C 0.5167(4) 0.4937(2) 0.0293(2) 0.0335(9) Uani 1 1 d . . . . .

loop_
_atom_site_aniso_label
_atom_site_aniso_U_11
_atom_site_aniso_U_22
_atom_site_aniso_U_33
_atom_site_aniso_U_23
_atom_site_aniso_U_13
_atom_site_aniso_U_12
S1 0.0177(5) 0.0212(4) 0.0467(6) -0.0019(4) -0.0069(4) -0.0075(4)
S2 0.0224(5) 0.0306(5) 0.0397(5) -0.0049(4) -0.0076(4) -0.0110(4)
S3 0.0240(5) 0.0191(4) 0.0453(5) -0.0008(4) -0.0166(4) -0.0047(4)
S4 0.0166(5) 0.0224(5) 0.0567(6) -0.0008(4) -0.0122(4) -0.0048(4)
S5 0.0325(6) 0.0322(5) 0.0509(6) -0.0001(4) -0.0233(5) -0.0090(4)
S6 0.0272(6) 0.0305(5) 0.0814(8) -0.0119(5) -0.0264(5) -0.0012(4)
O1 0.0369(17) 0.0419(16) 0.0540(18) -0.0037(13) 0.0089(13) -0.0152(14)
O2 0.0199(14) 0.0287(13) 0.0462(15) 0.0041(11) -0.0054(11) -0.0070(11)
C1 0.0107(17) 0.0133(16) 0.039(2) -0.0017(14) -0.0025(14) 0.0012(13)
C2 0.0189(18) 0.0163(17) 0.0314(19) -0.0009(14) 0.0002(15) -0.0007(14)
C3 0.0262(19) 0.0173(17) 0.0258(18) -0.0045(14) -0.0012(15) 0.0008(14)
C4 0.0214(18) 0.0159(16) 0.033(2) -0.0056(15) -0.0030(15) -0.0005(14)
C5 0.0148(17) 0.0135(16) 0.0328(19) -0.0028(14) 0.0034(14) 0.0004(13)
C6 0.0167(17) 0.0142(16) 0.0313(19) -0.0006(14) -0.0052(14) 0.0024(13)
C7 0.025(2) 0.028(2) 0.040(2) -0.0019(17) 0.0054(17) -0.0063(17)
C8 0.0138(17) 0.0228(18) 0.038(2) -0.0005(15) -0.0054(15) -0.0018(14)
C9 0.0178(18) 0.0223(17) 0.0345(19) -0.0055(15) -0.0061(15) -0.0036(14)
C10 0.0149(17) 0.0163(16) 0.0320(19) -0.0028(14) -0.0055(14) -0.0036(13)
C11 0.027(2) 0.0173(17) 0.046(2) -0.0008(16) -0.0081(17) -0.0044(15)
C12 0.029(2) 0.0194(18) 0.044(2) 0.0085(16) -0.0110(17) -0.0001(15)
C13 0.026(2) 0.0240(19) 0.052(2) -0.0004(17) -0.0084(18) 0.0051(16)
C14 0.0191(19) 0.0215(18) 0.037(2) -0.0036(15) -0.0004(15) 0.0017(14)
C15 0.0203(18) 0.0202(17) 0.034(2) -0.0048(15) -0.0063(15) -0.0012(14)
C16 0.0125(16) 0.0180(16) 0.0253(17) 0.0004(14) -0.0044(13) -0.0011(13)
C17 0.0193(18) 0.0230(18) 0.0291(19) 0.0004(15) -0.0094(15) -0.0043(14)
C18 0.0131(17) 0.0265(18) 0.038(2) 0.0002(16) -0.0074(15) -0.0016(14)
C19 0.026(2) 0.0280(19) 0.034(2) 0.0107(16) -0.0124(16) 0.0000(15)
C20 0.0232(19) 0.031(2) 0.033(2) 0.0017(16) -0.0108(16) -0.0066(16)
C21 0.031(2) 0.0272(19) 0.039(2) -0.0087(16) -0.0077(17) -0.0111(16)
C22 0.0181(18) 0.0164(17) 0.0312(19) -0.0056(15) -0.0014(15) 0.0007(14)
C23 0.0156(17) 0.0165(17) 0.0335(19) -0.0050(15) -0.0042(15) 0.0030(14)
C24 0.0138(17) 0.0104(15) 0.0289(18) -0.0023(13) 0.0000(14) 0.0016(13)
C25 0.0145(17) 0.0134(15) 0.0230(17) 0.0023(13) -0.0048(13) 0.0013(13)
C26 0.0114(16) 0.0168(16) 0.0295(18) -0.0004(14) -0.0054(14) 0.0009(13)
C27 0.0098(16) 0.0096(15) 0.0338(19) -0.0013(14) -0.0018(14) 0.0036(12)
C28 0.0177(18) 0.0176(16) 0.0242(17) -0.0009(14) -0.0048(14) 0.0035(14)
C29 0.0174(17) 0.0115(15) 0.0301(19) -0.0059(14) -0.0056(14) 0.0026(13)
C30 0.0176(18) 0.0198(17) 0.0303(19) -0.0009(14) -0.0001(15) 0.0038(14)
C31 0.0180(18) 0.0209(17) 0.037(2) 0.0027(15) -0.0136(15) -0.0023(14)
C32 0.030(2) 0.0234(18) 0.0273(18) -0.0053(15) -0.0119(15) 0.0008(15)
C33 0.0220(18) 0.0180(17) 0.0264(18) -0.0004(14) -0.0079(14) 0.0004(14)
C34 0.034(2) 0.0276(19) 0.0264(19) -0.0051(15) -0.0001(16) 0.0033(16)
C35 0.0192(19) 0.033(2) 0.033(2) 0.0005(16) 0.0074(15) 0.0039(16)
C36 0.027(2) 0.0218(18) 0.040(2) -0.0025(16) -0.0050(17) 0.0065(15)
C37 0.0201(18) 0.0172(17) 0.0335(19) 0.0022(14) -0.0046(15) -0.0003(14)
C38 0.026(2) 0.0173(17) 0.0333(19) -0.0028(15) -0.0092(15) -0.0013(14)
C39 0.0134(17) 0.0154(16) 0.0252(17) -0.0008(13) -0.0064(13) -0.0008(13)
C40 0.0126(17) 0.0184(16) 0.0295(18) 0.0018(14) -0.0061(14) 0.0015(13)
C41 0.0171(18) 0.0261(18) 0.0281(18) 0.0068(15) -0.0072(14) -0.0011(14)
C42 0.0126(17) 0.0289(19) 0.038(2) 0.0093(16) -0.0041(15) 0.0003(14)
C43 0.0197(19) 0.0260(18) 0.038(2) 0.0033(16) -0.0145(16) -0.0037(15)
C44 0.0231(19) 0.0221(18) 0.035(2) -0.0070(15) -0.0104(15) -0.0042(15)
C45 0.028(2) 0.0200(17) 0.0301(19) -0.0025(15) -0.0128(16) -0.0007(15)
C46 0.035(2) 0.0232(18) 0.0230(18) -0.0031(15) -0.0071(16) 0.0061(16)
C47 0.027(2) 0.0254(19) 0.032(2) 0.0001(16) 0.0063(16) 0.0078(16)
C48 0.0123(17) 0.0239(18) 0.040(2) -0.0042(16) -0.0037(15) 0.0028(14)
C49 0.025(2) 0.0224(18) 0.033(2) -0.0064(15) -0.0140(16) 0.0055(15)
C50 0.0255(19) 0.0221(18) 0.0270(18) 0.0034(15) -0.0087(15) -0.0021(15)
O3 0.071(2) 0.063(2) 0.0476(18) -0.0195(15) -0.0371(17) 0.0211(17)
C51 0.046(3) 0.042(2) 0.032(2) -0.0033(18) -0.012(2) 0.020(2)
C52 0.043(2) 0.029(2) 0.049(2) 0.0012(18) -0.026(2) -0.0083(18)
C53 0.0195(19) 0.045(2) 0.038(2) 0.0123(18) -0.0048(16) -0.0100(17)
C54 0.0205(19) 0.0314(19) 0.0249(18) 0.0036(15) -0.0029(14) -0.0048(15)
C55 0.0171(18) 0.034(2) 0.0312(19) 0.0030(16) -0.0086(15) -0.0009(15)
C56 0.027(2) 0.0289(19) 0.033(2) 0.0069(16) -0.0131(16) 0.0015(16)
C57 0.0236(19) 0.0263(19) 0.0293(19) 0.0030(15) -0.0037(15) -0.0046(15)
C58 0.0174(18) 0.0218(18) 0.037(2) -0.0018(15) -0.0091(15) -0.0015(14)
C59 0.0198(18) 0.0190(17) 0.0237(17) 0.0029(14) -0.0063(14) -0.0008(14)
C60 0.024(2) 0.045(2) 0.0241(19) 0.0056(17) 0.0027(15) 0.0049(17)
C61 0.038(2) 0.040(2) 0.028(2) -0.0062(17) -0.0061(17) 0.0057(18)
C62 0.029(2) 0.037(2) 0.041(2) -0.0013(18) -0.0080(17) 0.0024(17)
C63 0.035(2) 0.030(2) 0.038(2) -0.0088(17) -0.0169(17) 0.0018(17)
C64 0.0194(19) 0.0260(19) 0.059(3) 0.0021(18) -0.0075(17) -0.0043(15)
C65 0.017(2) 0.031(2) 0.076(3) -0.003(2) -0.0083(19) -0.0003(16)
C66 0.028(2) 0.0288(19) 0.045(2) -0.0077(18) -0.0180(18) 0.0055(16)

loop_
_atom_type_symbol
_atom_type_description
_atom_type_scat_dispersion_real
_atom_type_scat_dispersion_imag
_atom_type_scat_source
C C 0.0033 0.0016 'International Tables Vol C Tables 4.2.6.8 and 6.1.1.4'
H H 0.0000 0.0000 'International Tables Vol C Tables 4.2.6.8 and 6.1.1.4'
O O 0.0106 0.0060 'International Tables Vol C Tables 4.2.6.8 and 6.1.1.4'
S S 0.1246 0.1234 'International Tables Vol C Tables 4.2.6.8 and 6.1.1.4'

loop_
_exptl_crystal_face_index_h
_exptl_crystal_face_index_k
_exptl_crystal_face_index_l
_exptl_crystal_face_perp_dist
-1.00 0.00 0.00 0.1440
1.00 0.00 0.00 0.0670
0.00 0.00 1.00 0.0220
0.00 0.00 -1.00 0.0360
0.00 -1.00 0.00 0.0070
0.00 1.00 0.00 0.0090

loop_
_geom_angle_atom_site_label_1
_geom_angle_atom_site_label_2
_geom_angle_atom_site_label_3
_geom_angle
_geom_angle_site_symmetry_1
_geom_angle_site_symmetry_3
_geom_angle_publ_flag
C8 S1 C9 104.29(15) . . ?
C20 S2 C21 102.16(16) . . ?
C32 S3 C31 103.22(16) . . ?
C43 S4 C44 104.21(16) . . ?
C53 S5 C52 103.64(17) . . ?
C64 S6 C65 103.33(18) . . ?
C6 C1 C2 118.2(3) . . ?
C6 C1 C8 119.2(3) . . ?
C2 C1 C8 122.3(3) . . ?
C3 C2 C1 119.5(3) . . ?
C3 C2 C7 116.0(3) . . ?
C1 C2 C7 124.5(3) . . ?
C4 C3 C2 121.8(3) . . ?
C4 C3 H3 119.1 . . ?
C2 C3 H3 119.1 . . ?
C3 C4 C5 117.9(3) . . ?
C3 C4 C21 121.5(3) . . ?
C5 C4 C21 120.4(3) . . ?
C6 C5 C4 119.5(3) . . ?
C6 C5 C22 120.9(3) . . ?
C4 C5 C22 119.5(3) . . ?
C1 C6 C5 121.5(3) . . ?
C1 C6 H6 119.3 . . ?
C5 C6 H6 119.3 . . ?
O1 C7 C2 126.6(4) . . ?
O1 C7 H7 116.7 . . ?
C2 C7 H7 116.7 . . ?
C1 C8 S1 112.4(2) . . ?
C1 C8 H8A 109.1 . . ?
S1 C8 H8A 109.1 . . ?
C1 C8 H8B 109.1 . . ?
S1 C8 H8B 109.1 . . ?
H8A C8 H8B 107.9 . . ?
C10 C9 S1 116.2(2) . . ?
C10 C9 H9A 108.2 . . ?
S1 C9 H9A 108.2 . . ?
C10 C9 H9B 108.2 . . ?
S1 C9 H9B 108.2 . . ?
H9A C9 H9B 107.4 . . ?
C16 C10 C15 108.5(2) . . ?
C16 C10 C11 108.7(3) . . ?
C15 C10 C11 108.5(3) . . ?
C16 C10 C9 110.6(2) . . ?
C15 C10 C9 108.1(3) . . ?
C11 C10 C9 112.2(3) . . ?
C12 C11 C10 109.7(3) . . ?
C12 C11 H11A 109.7 . . ?
C10 C11 H11A 109.7 . . ?
C12 C11 H11B 109.7 . . ?
C10 C11 H11B 109.7 . . ?
H11A C11 H11B 108.2 . . ?
C19 C12 C13 109.5(3) . . ?
C19 C12 C11 110.2(3) . . ?
C13 C12 C11 109.5(3) . . ?
C19 C12 H12 109.2 . . ?
C13 C12 H12 109.2 . . ?
C11 C12 H12 109.2 . . ?
C12 C13 C14 109.1(3) . . ?
C12 C13 H13A 109.9 . . ?
C14 C13 H13A 109.9 . . ?
C12 C13 H13B 109.9 . . ?
C14 C13 H13B 109.9 . . ?
H13A C13 H13B 108.3 . . ?
C18 C14 C15 110.1(3) . . ?
C18 C14 C13 109.1(3) . . ?
C15 C14 C13 108.8(3) . . ?
C18 C14 H14 109.6 . . ?
C15 C14 H14 109.6 . . ?
C13 C14 H14 109.6 . . ?
C10 C15 C14 110.4(3) . . ?
C10 C15 H15A 109.6 . . ?
C14 C15 H15A 109.6 . . ?
C10 C15 H15B 109.6 . . ?
C14 C15 H15B 109.6 . . ?
H15A C15 H15B 108.1 . . ?
C10 C16 C17 111.7(2) . . ?
C10 C16 H16A 109.3 . . ?
C17 C16 H16A 109.3 . . ?
C10 C16 H16B 109.3 . . ?
C17 C16 H16B 109.3 . . ?
H16A C16 H16B 107.9 . . ?
C18 C17 C19 108.8(3) . . ?
C18 C17 C20 112.2(3) . . ?
C19 C17 C20 107.1(3) . . ?
C18 C17 C16 108.8(3) . . ?
C19 C17 C16 108.1(3) . . ?
C20 C17 C16 111.7(3) . . ?
C17 C18 C14 110.5(3) . . ?
C17 C18 H18A 109.5 . . ?
C14 C18 H18A 109.5 . . ?
C17 C18 H18B 109.5 . . ?
C14 C18 H18B 109.5 . . ?
H18A C18 H18B 108.1 . . ?
C12 C19 C17 110.3(3) . . ?
C12 C19 H19A 109.6 . . ?
C17 C19 H19A 109.6 . . ?
C12 C19 H19B 109.6 . . ?
C17 C19 H19B 109.6 . . ?
H19A C19 H19B 108.1 . . ?
C17 C20 S2 117.1(2) . . ?
C17 C20 H20A 108.0 . . ?
S2 C20 H20A 108.0 . . ?
C17 C20 H20B 108.0 . . ?
S2 C20 H20B 108.0 . . ?
H20A C20 H20B 107.3 . . ?
C4 C21 S2 110.1(2) . . ?
C4 C21 H21A 109.6 . . ?
S2 C21 H21A 109.6 . . ?
C4 C21 H21B 109.6 . . ?
S2 C21 H21B 109.6 . . ?
H21A C21 H21B 108.1 . . ?
C23 C22 C5 175.7(3) . . ?
C22 C23 C24 174.9(3) . . ?
C25 C24 C29 119.9(3) . . ?
C25 C24 C23 119.5(3) . . ?
C29 C24 C23 120.6(3) . . ?
C26 C25 C24 121.8(3) . . ?
C26 C25 H25 119.1 . . ?
C24 C25 H25 119.1 . . ?
C25 C26 C27 118.0(3) . . ?
C25 C26 C31 119.5(3) . . ?
C27 C26 C31 122.1(3) . . ?
C28 C27 C26 119.2(3) . . ?
C28 C27 C30 116.4(3) . . ?
C26 C27 C30 124.4(3) . . ?
C29 C28 C27 122.8(3) . . ?
C29 C28 H28 118.6 . . ?
C27 C28 H28 118.6 . . ?
C28 C29 C24 117.0(3) . . ?
C28 C29 C44 121.5(3) . . ?
C24 C29 C44 121.3(3) . . ?
O2 C30 C27 126.1(3) . . ?
O2 C30 H30 117.0 . . ?
C27 C30 H30 117.0 . . ?
C26 C31 S3 112.0(2) . . ?
C26 C31 H31A 109.2 . . ?
S3 C31 H31A 109.2 . . ?
C26 C31 H31B 109.2 . . ?
S3 C31 H31B 109.2 . . ?
H31A C31 H31B 107.9 . . ?
C33 C32 S3 117.0(2) . . ?
C33 C32 H32A 108.1 . . ?
S3 C32 H32A 108.1 . . ?
C33 C32 H32B 108.1 . . ?
S3 C32 H32B 108.1 . . ?
H32A C32 H32B 107.3 . . ?
C39 C33 C38 108.8(3) . . ?
C39 C33 C34 107.8(3) . . ?
C38 C33 C34 108.8(3) . . ?
C39 C33 C32 112.0(2) . . ?
C38 C33 C32 111.5(3) . . ?
C34 C33 C32 107.8(3) . . ?
C33 C34 C35 110.4(3) . . ?
C33 C34 H34A 109.6 . . ?
C35 C34 H34A 109.6 . . ?
C33 C34 H34B 109.6 . . ?
C35 C34 H34B 109.6 . . ?
H34A C34 H34B 108.1 . . ?
C42 C35 C36 109.7(3) . . ?
C42 C35 C34 109.9(3) . . ?
C36 C35 C34 109.0(3) . . ?
C42 C35 H35 109.4 . . ?
C36 C35 H35 109.4 . . ?
C34 C35 H35 109.4 . . ?
C35 C36 C37 109.1(3) . . ?
C35 C36 H36A 109.9 . . ?
C37 C36 H36A 109.9 . . ?
C35 C36 H36B 109.9 . . ?
C37 C36 H36B 109.9 . . ?
H36A C36 H36B 108.3 . . ?
C41 C37 C38 110.0(3) . . ?
C41 C37 C36 109.2(3) . . ?
C38 C37 C36 109.6(3) . . ?
C41 C37 H37 109.3 . . ?
C38 C37 H37 109.3 . . ?
C36 C37 H37 109.3 . . ?
C33 C38 C37 109.8(3) . . ?
C33 C38 H38A 109.7 . . ?
C37 C38 H38A 109.7 . . ?
C33 C38 H38B 109.7 . . ?
C37 C38 H38B 109.7 . . ?
H38A C38 H38B 108.2 . . ?
C33 C39 C40 112.7(2) . . ?
C33 C39 H39A 109.1 . . ?
C40 C39 H39A 109.1 . . ?
C33 C39 H39B 109.1 . . ?
C40 C39 H39B 109.1 . . ?
H39A C39 H39B 107.8 . . ?
C39 C40 C43 112.2(2) . . ?
C39 C40 C42 108.4(3) . . ?
C43 C40 C42 112.0(3) . . ?
C39 C40 C41 108.0(2) . . ?
C43 C40 C41 107.8(3) . . ?
C42 C40 C41 108.5(2) . . ?
C37 C41 C40 110.6(3) . . ?
C37 C41 H41A 109.5 . . ?
C40 C41 H41A 109.5 . . ?
C37 C41 H41B 109.5 . . ?
C40 C41 H41B 109.5 . . ?
H41A C41 H41B 108.1 . . ?
C35 C42 C40 110.1(3) . . ?
C35 C42 H42A 109.6 . . ?
C40 C42 H42A 109.6 . . ?
C35 C42 H42B 109.6 . . ?
C40 C42 H42B 109.6 . . ?
H42A C42 H42B 108.2 . . ?
C40 C43 S4 117.6(2) . . ?
C40 C43 H43A 107.9 . . ?
S4 C43 H43A 107.9 . . ?
C40 C43 H43B 107.9 . . ?
S4 C43 H43B 107.9 . . ?
H43A C43 H43B 107.2 . . ?
C29 C44 S4 111.7(2) . . ?
C29 C44 H44A 109.3 . . ?
S4 C44 H44A 109.3 . . ?
C29 C44 H44B 109.3 . . ?
S4 C44 H44B 109.3 . . ?
H44A C44 H44B 107.9 . . ?
C50 C45 C46 117.4(3) . . ?
C50 C45 C52 119.2(3) . . ?
C46 C45 C52 123.0(3) . . ?
C47 C46 C45 120.0(3) . . ?
C47 C46 C51 117.5(3) . . ?
C45 C46 C51 122.5(3) . . ?
C46 C47 C48 122.1(3) . . ?
C46 C47 H47 119.0 . . ?
C48 C47 H47 119.0 . . ?
C47 C48 C49 116.9(3) . . ?
C47 C48 C65 121.6(3) . . ?
C49 C48 C65 121.3(3) . . ?
C50 C49 C48 120.4(3) . . ?
C50 C49 C66 117.8(3) . . ?
C48 C49 C66 121.7(3) . . ?
C45 C50 C49 121.9(3) . . ?
C45 C50 H50 119.0 . . ?
C49 C50 H50 119.0 . . ?
O3 C51 C46 126.2(4) . . ?
O3 C51 H51 116.9 . . ?
C46 C51 H51 116.9 . . ?
C45 C52 S5 110.8(2) . . ?
C45 C52 H52A 109.5 . . ?
S5 C52 H52A 109.5 . . ?
C45 C52 H52B 109.5 . . ?
S5 C52 H52B 109.5 . . ?
H52A C52 H52B 108.1 . . ?
C54 C53 S5 116.4(2) . . ?
C54 C53 H53A 108.2 . . ?
S5 C53 H53A 108.2 . . ?
C54 C53 H53B 108.2 . . ?
S5 C53 H53B 108.2 . . ?
H53A C53 H53B 107.4 . . ?
C55 C54 C60 108.5(3) . . ?
C55 C54 C59 109.0(3) . . ?
C60 C54 C59 107.7(3) . . ?
C55 C54 C53 111.1(3) . . ?
C60 C54 C53 109.2(3) . . ?
C59 C54 C53 111.2(3) . . ?
C56 C55 C54 110.4(3) . . ?
C56 C55 H55A 109.6 . . ?
C54 C55 H55A 109.6 . . ?
C56 C55 H55B 109.6 . . ?
C54 C55 H55B 109.6 . . ?
H55A C55 H55B 108.1 . . ?
C55 C56 C57 110.0(3) . . ?
C55 C56 C62 109.5(3) . . ?
C57 C56 C62 109.3(3) . . ?
C55 C56 H56 109.3 . . ?
C57 C56 H56 109.3 . . ?
C62 C56 H56 109.3 . . ?
C56 C57 C58 109.8(3) . . ?
C56 C57 H57A 109.7 . . ?
C58 C57 H57A 109.7 . . ?
C56 C57 H57B 109.7 . . ?
C58 C57 H57B 109.7 . . ?
H57A C57 H57B 108.2 . . ?
C59 C58 C63 109.1(3) . . ?
C59 C58 C64 111.2(3) . . ?
C63 C58 C64 112.1(3) . . ?
C59 C58 C57 108.0(3) . . ?
C63 C58 C57 108.9(3) . . ?
C64 C58 C57 107.4(3) . . ?
C58 C59 C54 111.8(3) . . ?
C58 C59 H59A 109.3 . . ?
C54 C59 H59A 109.3 . . ?
C58 C59 H59B 109.3 . . ?
C54 C59 H59B 109.3 . . ?
H59A C59 H59B 107.9 . . ?
C61 C60 C54 110.3(3) . . ?
C61 C60 H60A 109.6 . . ?
C54 C60 H60A 109.6 . . ?
C61 C60 H60B 109.6 . . ?
C54 C60 H60B 109.6 . . ?
H60A C60 H60B 108.1 . . ?
C63 C61 C62 110.2(3) . . ?
C63 C61 C60 109.3(3) . . ?
C62 C61 C60 109.8(3) . . ?
C63 C61 H61 109.1 . . ?
C62 C61 H61 109.1 . . ?
C60 C61 H61 109.1 . . ?
C61 C62 C56 108.7(3) . . ?
C61 C62 H62A 109.9 . . ?
C56 C62 H62A 109.9 . . ?
C61 C62 H62B 109.9 . . ?
C56 C62 H62B 109.9 . . ?
H62A C62 H62B 108.3 . . ?
C61 C63 C58 109.9(3) . . ?
C61 C63 H63A 109.7 . . ?
C58 C63 H63A 109.7 . . ?
C61 C63 H63B 109.7 . . ?
C58 C63 H63B 109.7 . . ?
H63A C63 H63B 108.2 . . ?
C58 C64 S6 116.4(2) . . ?
C58 C64 H64A 108.2 . . ?
S6 C64 H64A 108.2 . . ?
C58 C64 H64B 108.2 . . ?
S6 C64 H64B 108.2 . . ?
H64A C64 H64B 107.3 . . ?
C48 C65 S6 111.8(3) . . ?
C48 C65 H65A 109.3 . . ?
S6 C65 H65A 109.3 . . ?
C48 C65 H65B 109.3 . . ?
S6 C65 H65B 109.3 . . ?
H65A C65 H65B 107.9 . . ?
C66 C66 C49 174.9(5) 2_665 . ?

loop_
_geom_bond_atom_site_label_1
_geom_bond_atom_site_label_2
_geom_bond_distance
_geom_bond_site_symmetry_2
_geom_bond_publ_flag
S1 C8 1.826(3) . ?
S1 C9 1.835(3) . ?
S2 C20 1.825(3) . ?
S2 C21 1.840(4) . ?
S3 C32 1.813(4) . ?
S3 C31 1.821(3) . ?
S4 C43 1.818(3) . ?
S4 C44 1.835(3) . ?
S5 C53 1.816(4) . ?
S5 C52 1.817(4) . ?
S6 C64 1.833(4) . ?
S6 C65 1.834(4) . ?
O1 C7 1.205(4) . ?
O2 C30 1.210(4) . ?
C1 C6 1.383(4) . ?
C1 C2 1.407(5) . ?
C1 C8 1.504(4) . ?
C2 C3 1.392(5) . ?
C2 C7 1.472(5) . ?
C3 C4 1.386(4) . ?
C3 H3 0.9500 . ?
C4 C5 1.408(4) . ?
C4 C21 1.501(4) . ?
C5 C6 1.399(4) . ?
C5 C22 1.444(4) . ?
C6 H6 0.9500 . ?
C7 H7 0.9500 . ?
C8 H8A 0.9900 . ?
C8 H8B 0.9900 . ?
C9 C10 1.537(4) . ?
C9 H9A 0.9900 . ?
C9 H9B 0.9900 . ?
C10 C16 1.532(4) . ?
C10 C15 1.535(4) . ?
C10 C11 1.536(4) . ?
C11 C12 1.535(5) . ?
C11 H11A 0.9900 . ?
C11 H11B 0.9900 . ?
C12 C19 1.520(5) . ?
C12 C13 1.529(5) . ?
C12 H12 1.0000 . ?
C13 C14 1.539(5) . ?
C13 H13A 0.9900 . ?
C13 H13B 0.9900 . ?
C14 C18 1.525(5) . ?
C14 C15 1.535(4) . ?
C14 H14 1.0000 . ?
C15 H15A 0.9900 . ?
C15 H15B 0.9900 . ?
C16 C17 1.539(4) . ?
C16 H16A 0.9900 . ?
C16 H16B 0.9900 . ?
C17 C18 1.525(5) . ?
C17 C19 1.535(4) . ?
C17 C20 1.537(4) . ?
C18 H18A 0.9900 . ?
C18 H18B 0.9900 . ?
C19 H19A 0.9900 . ?
C19 H19B 0.9900 . ?
C20 H20A 0.9900 . ?
C20 H20B 0.9900 . ?
C21 H21A 0.9900 . ?
C21 H21B 0.9900 . ?
C22 C23 1.190(4) . ?
C23 C24 1.435(4) . ?
C24 C25 1.403(4) . ?
C24 C29 1.408(4) . ?
C25 C26 1.383(4) . ?
C25 H25 0.9500 . ?
C26 C27 1.409(4) . ?
C26 C31 1.500(4) . ?
C27 C28 1.393(4) . ?
C27 C30 1.485(4) . ?
C28 C29 1.388(4) . ?
C28 H28 0.9500 . ?
C29 C44 1.495(4) . ?
C30 H30 0.9500 . ?
C31 H31A 0.9900 . ?
C31 H31B 0.9900 . ?
C32 C33 1.545(4) . ?
C32 H32A 0.9900 . ?
C32 H32B 0.9900 . ?
C33 C39 1.526(4) . ?
C33 C38 1.532(4) . ?
C33 C34 1.538(5) . ?
C34 C35 1.539(5) . ?
C34 H34A 0.9900 . ?
C34 H34B 0.9900 . ?
C35 C42 1.528(5) . ?
C35 C36 1.530(5) . ?
C35 H35 1.0000 . ?
C36 C37 1.539(5) . ?
C36 H36A 0.9900 . ?
C36 H36B 0.9900 . ?
C37 C41 1.524(4) . ?
C37 C38 1.535(4) . ?
C37 H37 1.0000 . ?
C38 H38A 0.9900 . ?
C38 H38B 0.9900 . ?
C39 C40 1.533(4) . ?
C39 H39A 0.9900 . ?
C39 H39B 0.9900 . ?
C40 C43 1.537(4) . ?
C40 C42 1.538(4) . ?
C40 C41 1.540(4) . ?
C41 H41A 0.9900 . ?
C41 H41B 0.9900 . ?
C42 H42A 0.9900 . ?
C42 H42B 0.9900 . ?
C43 H43A 0.9900 . ?
C43 H43B 0.9900 . ?
C44 H44A 0.9900 . ?
C44 H44B 0.9900 . ?
C45 C50 1.381(4) . ?
C45 C46 1.403(5) . ?
C45 C52 1.489(5) . ?
C46 C47 1.387(5) . ?
C46 C51 1.472(5) . ?
C47 C48 1.393(5) . ?
C47 H47 0.9500 . ?
C48 C49 1.396(5) . ?
C48 C65 1.489(5) . ?
C49 C50 1.393(5) . ?
C49 C66 1.431(4) . ?
C50 H50 0.9500 . ?
O3 C51 1.207(5) . ?
C51 H51 0.9500 . ?
C52 H52A 0.9900 . ?
C52 H52B 0.9900 . ?
C53 C54 1.542(5) . ?
C53 H53A 0.9900 . ?
C53 H53B 0.9900 . ?
C54 C55 1.533(4) . ?
C54 C60 1.533(5) . ?
C54 C59 1.534(4) . ?
C55 C56 1.515(5) . ?
C55 H55A 0.9900 . ?
C55 H55B 0.9900 . ?
C56 C57 1.534(5) . ?
C56 C62 1.537(5) . ?
C56 H56 1.0000 . ?
C57 C58 1.546(4) . ?
C57 H57A 0.9900 . ?
C57 H57B 0.9900 . ?
C58 C59 1.523(4) . ?
C58 C63 1.529(5) . ?
C58 C64 1.539(5) . ?
C59 H59A 0.9900 . ?
C59 H59B 0.9900 . ?
C60 C61 1.528(5) . ?
C60 H60A 0.9900 . ?
C60 H60B 0.9900 . ?
C61 C63 1.521(5) . ?
C61 C62 1.523(5) . ?
C61 H61 1.0000 . ?
C62 H62A 0.9900 . ?
C62 H62B 0.9900 . ?
C63 H63A 0.9900 . ?
C63 H63B 0.9900 . ?
C64 H64A 0.9900 . ?
C64 H64B 0.9900 . ?
C65 H65A 0.9900 . ?
C65 H65B 0.9900 . ?
C66 C66 1.195(7) 2_665 ?
